data_7710080
loop_
_publ_author_name
'Cica\<c-Hudi, Mario'
'Kaaz, Manuel'
'Birchall, Nicholas'
'Nieger, Martin'
'Gudat, Dietrich'

_publ_section_title
;
 A neutral analogue of a phosphamethine cyanine
;
_journal_name_full 'Dalton Transactions'
_journal_paper_doi 10.1039/D2DT00837H
_journal_year 2022
_chemical_formula_moiety 'C31 H44 B N4 P'
_chemical_formula_sum 'C31 H44 B N4 P'
_chemical_formula_weight 514.48
_chemical_name_systematic
1,3-bis(2,6-diisopropylphenyl)-2-((1,3-dimethyl-1,3-dihydro-2H-imidazol-2-ylidene)phosphaneyl)-2,3-dihydro-1H-1,3,2-diazaborole
_space_group_crystal_system monoclinic
_space_group_IT_number 14
_space_group_name_Hall '-P 2ybc'
_space_group_name_H-M_alt 'P 1 21/c 1'
_atom_sites_solution_hydrogens geom
_atom_sites_solution_primary direct
_atom_sites_solution_secondary difmap
_audit_creation_method SHELXL-2014/7
_audit_update_record
;
2022-01-10 deposited with the CCDC.	2022-04-13 downloaded from the CCDC.
;
_cell_angle_alpha 90
_cell_angle_beta 101.993(2)
_cell_angle_gamma 90
_cell_formula_units_Z 4
_cell_length_a 13.1468(5)
_cell_length_b 12.2571(5)
_cell_length_c 19.3695(7)
_cell_measurement_reflns_used 3686
_cell_measurement_temperature 135(2)
_cell_measurement_theta_max 26.41
_cell_measurement_theta_min 1.58
_cell_volume 3053.1(2)
_computing_cell_refinement 'Bruker ApexII Software Suite, 2008'
_computing_data_collection 'Bruker ApexII Software Suite, 2008'
_computing_data_reduction 'Bruker ApexII Software Suite, 2008'
_computing_structure_refinement 'SHELXL-2014/7 (Sheldrick, 2014)'
_computing_structure_solution 'SHELXS (Sheldrick, 2008)'
_diffrn_ambient_temperature 135(2)
_diffrn_measured_fraction_theta_full 1.000
_diffrn_measured_fraction_theta_max 0.998
_diffrn_measurement_device_type 'Bruker Kappa ApexII Duo'
_diffrn_measurement_method 'Omega and phi scans'
_diffrn_radiation_type MoK\a
_diffrn_radiation_wavelength 0.71073
_diffrn_reflns_av_R_equivalents 0.0495
_diffrn_reflns_av_unetI/netI 0.0603
_diffrn_reflns_Laue_measured_fraction_full 1.000
_diffrn_reflns_Laue_measured_fraction_max 0.998
_diffrn_reflns_limit_h_max 16
_diffrn_reflns_limit_h_min -16
_diffrn_reflns_limit_k_max 15
_diffrn_reflns_limit_k_min -15
_diffrn_reflns_limit_l_max 24
_diffrn_reflns_limit_l_min -24
_diffrn_reflns_number 24668
_diffrn_reflns_point_group_measured_fraction_full 1.000
_diffrn_reflns_point_group_measured_fraction_max 0.998
_diffrn_reflns_theta_full 25.242
_diffrn_reflns_theta_max 26.417
_diffrn_reflns_theta_min 1.583
_diffrn_source 'fine-focus sealed tube'
_exptl_absorpt_coefficient_mu 0.115
_exptl_absorpt_correction_T_max 0.7454
_exptl_absorpt_correction_T_min 0.7208
_exptl_absorpt_correction_type multi-scan
_exptl_absorpt_process_details 'Blessing, 1995'
_exptl_crystal_colour yellow
_exptl_crystal_density_diffrn 1.119
_exptl_crystal_description prism
_exptl_crystal_F_000 1112
_exptl_crystal_size_max 0.306
_exptl_crystal_size_mid 0.215
_exptl_crystal_size_min 0.209
_refine_diff_density_max 0.550
_refine_diff_density_min -0.424
_refine_diff_density_rms 0.053
_refine_ls_extinction_method none
_refine_ls_goodness_of_fit_ref 1.026
_refine_ls_hydrogen_treatment constr
_refine_ls_matrix_type full
_refine_ls_number_parameters 329
_refine_ls_number_reflns 6277
_refine_ls_number_restraints 312
_refine_ls_restrained_S_all 1.123
_refine_ls_R_factor_all 0.1251
_refine_ls_R_factor_gt 0.0674
_refine_ls_shift/su_max 0.000
_refine_ls_shift/su_mean 0.000
_refine_ls_structure_factor_coef Fsqd
_refine_ls_weighting_details 'w=1/[\s^2^(Fo^2^)+(0.0696P)^2^+2.6974P] where P=(Fo^2^+2Fc^2^)/3'
_refine_ls_weighting_scheme calc
_refine_ls_wR_factor_gt 0.1538
_refine_ls_wR_factor_ref 0.1849
_reflns_Friedel_coverage 0.000
_reflns_number_gt 3686
_reflns_number_total 6277
_reflns_threshold_expression 'I > 2\s(I)'
_cod_data_source_file d2dt00837h2.cif
_cod_data_source_block g594a_mn
_cod_original_sg_symbol_H-M 'P 21/c'
_cod_database_code 7710080
_shelx_shelxl_version_number 2014/7
_shelx_space_group_comment
;
The symmetry employed for this shelxl refinement is uniquely defined
by the following loop, which should always be used as a source of
symmetry information in preference to the above space-group names.
They are only intended as comments.
;
_shelx_estimated_absorpt_t_min 0.966
_shelx_estimated_absorpt_t_max 0.976

loop_
_space_group_symop_operation_xyz
'x, y, z'
'-x, y+1/2, -z+1/2'
'-x, -y, -z'
'x, -y-1/2, z-1/2'

loop_
_atom_site_label
_atom_site_type_symbol
_atom_site_fract_x
_atom_site_fract_y
_atom_site_fract_z
_atom_site_U_iso_or_equiv
_atom_site_adp_type
_atom_site_occupancy
_atom_site_site_symmetry_order
_atom_site_calc_flag
_atom_site_refinement_flags_posn
_atom_site_refinement_flags_adp
_atom_site_refinement_flags_occupancy
_atom_site_disorder_assembly
_atom_site_disorder_group
N1 N 0.29003(15) 1.13559(17) 0.16155(11) 0.0277(5) Uani 1 1 d . U . . .
N2 N 0.33195(15) 0.97060(17) 0.21158(11) 0.0269(5) Uani 1 1 d . U . . .
B1 B 0.2439(2) 1.0387(2) 0.18412(15) 0.0258(6) Uani 1 1 d D U . . .
C1 C 0.3981(2) 1.1230(2) 0.17697(19) 0.0481(9) Uani 1 1 d . U . . .
H1 H 0.4466 1.1757 0.1678 0.058 Uiso 1 1 calc R U . . .
C2 C 0.4225(2) 1.0259(2) 0.20639(19) 0.0464(8) Uani 1 1 d . U . . .
H2 H 0.4911 0.9985 0.2215 0.056 Uiso 1 1 calc R U . . .
C3 C 0.24513(19) 1.2232(2) 0.11695(14) 0.0291(6) Uani 1 1 d . U . . .
C4 C 0.20491(19) 1.3141(2) 0.14622(15) 0.0318(6) Uani 1 1 d D U . . .
C5 C 0.2141(2) 1.3223(2) 0.22518(15) 0.0364(7) Uani 1 1 d D U . . .
H5 H 0.1970 1.2492 0.2426 0.044 Uiso 1 1 calc R U . . .
C6 C 0.3259(2) 1.3497(3) 0.26126(16) 0.0456(8) Uani 1 1 d D U . . .
H6A H 0.3310 1.3548 0.3124 0.068 Uiso 1 1 calc R U . . .
H6B H 0.3726 1.2922 0.2512 0.068 Uiso 1 1 calc R U . . .
H6C H 0.3459 1.4196 0.2434 0.068 Uiso 1 1 calc R U . . .
C7 C 0.1404(3) 1.4058(3) 0.2472(2) 0.0663(11) Uani 1 1 d D U . . .
H7A H 0.1505 1.4068 0.2987 0.099 Uiso 1 1 calc R U . . .
H7B H 0.1551 1.4783 0.2303 0.099 Uiso 1 1 calc R U . . .
H7C H 0.0683 1.3857 0.2266 0.099 Uiso 1 1 calc R U . . .
C8 C 0.1606(2) 1.3971(3) 0.1013(2) 0.0547(9) Uani 1 1 d . U . . .
H8 H 0.1311 1.4580 0.1203 0.066 Uiso 1 1 calc R U . . .
C9 C 0.1580(3) 1.3938(4) 0.0311(2) 0.0787(13) Uani 1 1 d . U . . .
H9 H 0.1279 1.4523 0.0017 0.094 Uiso 1 1 calc R U . . .
C10 C 0.1986(3) 1.3069(4) 0.00284(19) 0.0742(12) Uani 1 1 d . U . . .
H10 H 0.1965 1.3059 -0.0465 0.089 Uiso 1 1 calc R U . . .
C11 C 0.2440(3) 1.2173(3) 0.04464(16) 0.0509(8) Uani 1 1 d D U . . .
C12 C 0.2874(3) 1.1223(4) 0.0119(2) 0.0778(13) Uani 1 1 d D U . . .
H12 H 0.3046 1.0579 0.0439 0.093 Uiso 0.56 1 calc R U P A 1
H12' H 0.3046 1.0774 0.0559 0.093 Uiso 0.44 1 calc R U P B 2
C13 C 0.2031(5) 1.0976(6) -0.0591(3) 0.0653(15) Uiso 0.56 1 d D . P C 1
H13A H 0.2265 1.0356 -0.0837 0.098 Uiso 0.56 1 calc R U P C 1
H13B H 0.1361 1.0801 -0.0471 0.098 Uiso 0.56 1 calc R U P C 1
H13C H 0.1953 1.1619 -0.0897 0.098 Uiso 0.56 1 calc R U P C 1
C14 C 0.3796(4) 1.1645(6) -0.0191(4) 0.0635(15) Uiso 0.56 1 d D . P C 1
H14A H 0.4097 1.1038 -0.0410 0.095 Uiso 0.56 1 calc R U P C 1
H14B H 0.3548 1.2205 -0.0547 0.095 Uiso 0.56 1 calc R U P C 1
H14C H 0.4327 1.1958 0.0188 0.095 Uiso 0.56 1 calc R U P C 1
C13' C 0.2271(6) 1.0366(6) -0.0327(4) 0.0653(15) Uiso 0.44 1 d D . P C 2
H13D H 0.2750 0.9842 -0.0472 0.098 Uiso 0.44 1 calc R U P C 2
H13E H 0.1823 0.9987 -0.0059 0.098 Uiso 0.44 1 calc R U P C 2
H13F H 0.1840 1.0702 -0.0747 0.098 Uiso 0.44 1 calc R U P C 2
C14' C 0.3992(5) 1.1291(8) -0.0001(5) 0.0635(15) Uiso 0.44 1 d D . P C 2
H14D H 0.4371 1.1863 0.0300 0.095 Uiso 0.44 1 calc R U P C 2
H14E H 0.4341 1.0589 0.0117 0.095 Uiso 0.44 1 calc R U P C 2
H14F H 0.3975 1.1465 -0.0497 0.095 Uiso 0.44 1 calc R U P C 2
C15 C 0.33428(18) 0.8654(2) 0.24363(14) 0.0259(6) Uani 1 1 d . U . . .
C16 C 0.35848(19) 0.8566(2) 0.31713(14) 0.0297(6) Uani 1 1 d . U . . .
C17 C 0.3856(2) 0.9563(2) 0.36433(16) 0.0417(7) Uani 1 1 d . U . . .
H17 H 0.3756 1.0226 0.3336 0.050 Uiso 1 1 calc R U . . .
C18 C 0.3146(3) 0.9665(3) 0.41681(19) 0.0628(10) Uani 1 1 d . U . . .
H18A H 0.3341 1.0313 0.4463 0.094 Uiso 1 1 calc R U . . .
H18B H 0.2424 0.9734 0.3912 0.094 Uiso 1 1 calc R U . . .
H18C H 0.3217 0.9014 0.4468 0.094 Uiso 1 1 calc R U . . .
C19 C 0.4996(3) 0.9523(3) 0.40251(18) 0.0581(10) Uani 1 1 d . U . . .
H19A H 0.5439 0.9458 0.3678 0.087 Uiso 1 1 calc R U . . .
H19B H 0.5172 1.0194 0.4299 0.087 Uiso 1 1 calc R U . . .
H19C H 0.5108 0.8893 0.4343 0.087 Uiso 1 1 calc R U . . .
C20 C 0.35827(19) 0.7535(2) 0.34688(14) 0.0318(6) Uani 1 1 d . U . . .
H20 H 0.3744 0.7461 0.3968 0.038 Uiso 1 1 calc R U . . .
C21 C 0.33517(19) 0.6619(2) 0.30553(14) 0.0312(6) Uani 1 1 d . U . . .
H21 H 0.3349 0.5921 0.3268 0.037 Uiso 1 1 calc R U . . .
C22 C 0.3125(2) 0.6721(2) 0.23314(14) 0.0313(6) Uani 1 1 d . U . . .
H22 H 0.2974 0.6085 0.2048 0.038 Uiso 1 1 calc R U . . .
C23 C 0.31109(19) 0.7731(2) 0.20061(13) 0.0277(6) Uani 1 1 d . U . . .
C24 C 0.2911(3) 0.7833(2) 0.12098(15) 0.0414(7) Uani 1 1 d . U . . .
H24 H 0.2552 0.8545 0.1078 0.050 Uiso 1 1 calc R U . . .
C25 C 0.2225(3) 0.6938(3) 0.08252(17) 0.0685(11) Uani 1 1 d . U . . .
H25A H 0.2127 0.7052 0.0315 0.103 Uiso 1 1 calc R U . . .
H25B H 0.2556 0.6228 0.0950 0.103 Uiso 1 1 calc R U . . .
H25C H 0.1548 0.6955 0.0962 0.103 Uiso 1 1 calc R U . . .
C26 C 0.3946(3) 0.7859(4) 0.0961(2) 0.0799(13) Uani 1 1 d . U . . .
H26A H 0.4388 0.8439 0.1211 0.120 Uiso 1 1 calc R U . . .
H26B H 0.4299 0.7154 0.1062 0.120 Uiso 1 1 calc R U . . .
H26C H 0.3812 0.7999 0.0452 0.120 Uiso 1 1 calc R U . . .
P1 P 0.10737(13) 0.98113(15) 0.16548(11) 0.0393(5) Uani 0.56 1 d D U P D 1
C27 C 0.0314(3) 1.1051(3) 0.1672(2) 0.0269(8) Uiso 0.56 1 d D . P D 1
N3 N -0.0266(3) 1.1602(4) 0.1112(2) 0.0376(7) Uiso 0.56 1 d D . P D 1
C28 C -0.0875(4) 1.2355(5) 0.1386(3) 0.0373(9) Uiso 0.56 1 d D . P D 1
H28 H -0.1349 1.2845 0.1105 0.045 Uiso 0.56 1 calc R U P D 1
C29 C -0.0717(4) 1.2306(4) 0.2068(3) 0.0388(10) Uiso 0.56 1 d D . P D 1
H29 H -0.1041 1.2729 0.2372 0.047 Uiso 0.56 1 calc R U P D 1
N4 N 0.0030(3) 1.1500(3) 0.2258(2) 0.0386(8) Uiso 0.56 1 d D . P D 1
C30 C 0.0439(5) 1.1196(6) 0.2977(3) 0.0598(14) Uiso 0.56 1 d D . P D 1
H30A H 0.1023 1.0692 0.2996 0.090 Uiso 0.56 1 calc R U P D 1
H30B H -0.0107 1.0839 0.3171 0.090 Uiso 0.56 1 calc R U P D 1
H30C H 0.0680 1.1849 0.3254 0.090 Uiso 0.56 1 calc R U P D 1
C31 C -0.0197(6) 1.1400(6) 0.0388(3) 0.0578(14) Uiso 0.56 1 d D . P D 1
H31A H 0.0073 1.2052 0.0194 0.087 Uiso 0.56 1 calc R U P D 1
H31B H -0.0889 1.1228 0.0109 0.087 Uiso 0.56 1 calc R U P D 1
H31C H 0.0272 1.0784 0.0370 0.087 Uiso 0.56 1 calc R U P D 1
P1' P 0.11464(18) 1.0020(2) 0.20640(17) 0.0487(7) Uani 0.44 1 d D U P D 2
C27' C 0.0296(4) 1.1156(4) 0.1869(3) 0.0269(8) Uiso 0.44 1 d D . P D 2
N3' N -0.0163(4) 1.1552(5) 0.1223(3) 0.0376(7) Uiso 0.44 1 d D . P D 2
C28' C -0.0871(5) 1.2387(6) 0.1224(3) 0.0373(9) Uiso 0.44 1 d D . P D 2
H28' H -0.1268 1.2775 0.0835 0.045 Uiso 0.44 1 calc R U P D 2
C29' C -0.0853(5) 1.2505(5) 0.1900(3) 0.0388(10) Uiso 0.44 1 d D . P D 2
H29' H -0.1263 1.3018 0.2089 0.047 Uiso 0.44 1 calc R U P D 2
N4' N -0.0164(4) 1.1790(4) 0.2300(3) 0.0386(8) Uiso 0.44 1 d D . P D 2
C30' C 0.0107(6) 1.1658(7) 0.3059(3) 0.0598(14) Uiso 0.44 1 d D . P D 2
H30D H -0.0398 1.1175 0.3211 0.090 Uiso 0.44 1 calc R U P D 2
H30E H 0.0100 1.2371 0.3287 0.090 Uiso 0.44 1 calc R U P D 2
H30F H 0.0804 1.1339 0.3193 0.090 Uiso 0.44 1 calc R U P D 2
C31' C -0.0009(8) 1.1231(8) 0.0532(4) 0.0578(14) Uiso 0.44 1 d D . P D 2
H31D H 0.0437 1.0583 0.0577 0.087 Uiso 0.44 1 calc R U P D 2
H31E H 0.0324 1.1828 0.0326 0.087 Uiso 0.44 1 calc R U P D 2
H31F H -0.0683 1.1064 0.0226 0.087 Uiso 0.44 1 calc R U P D 2

loop_
_atom_site_aniso_label
_atom_site_aniso_U_11
_atom_site_aniso_U_22
_atom_site_aniso_U_33
_atom_site_aniso_U_23
_atom_site_aniso_U_13
_atom_site_aniso_U_12
N1 0.0217(10) 0.0210(11) 0.0425(12) -0.0004(10) 0.0113(9) -0.0016(9)
N2 0.0209(10) 0.0202(11) 0.0424(12) -0.0005(10) 0.0128(9) -0.0007(8)
B1 0.0248(14) 0.0226(15) 0.0319(15) -0.0018(12) 0.0102(12) -0.0025(11)
C1 0.0219(13) 0.0274(16) 0.098(3) 0.0115(16) 0.0207(15) -0.0023(12)
C2 0.0197(13) 0.0286(16) 0.094(2) 0.0061(16) 0.0186(14) 0.0018(11)
C3 0.0263(13) 0.0250(14) 0.0359(14) 0.0051(11) 0.0068(11) -0.0084(11)
C4 0.0231(13) 0.0218(14) 0.0490(16) 0.0050(12) 0.0041(11) -0.0051(11)
C5 0.0341(15) 0.0258(15) 0.0532(17) -0.0067(13) 0.0182(13) -0.0078(12)
C6 0.0404(17) 0.047(2) 0.0495(18) -0.0092(15) 0.0099(14) -0.0080(15)
C7 0.050(2) 0.044(2) 0.116(3) -0.030(2) 0.042(2) -0.0103(16)
C8 0.0428(18) 0.0329(18) 0.082(2) 0.0209(17) -0.0008(17) -0.0011(14)
C9 0.078(3) 0.072(3) 0.074(3) 0.041(2) -0.013(2) -0.016(2)
C10 0.086(3) 0.093(3) 0.0364(19) 0.0236(19) -0.0031(18) -0.040(2)
C11 0.0555(19) 0.062(2) 0.0365(16) -0.0040(15) 0.0122(14) -0.0290(17)
C12 0.092(3) 0.091(3) 0.066(2) -0.038(2) 0.051(2) -0.044(2)
C15 0.0199(12) 0.0204(13) 0.0396(14) 0.0002(11) 0.0116(10) 0.0018(10)
C16 0.0226(12) 0.0271(14) 0.0403(14) -0.0034(12) 0.0084(11) 0.0022(11)
C17 0.0481(17) 0.0303(16) 0.0455(17) -0.0087(13) 0.0067(14) -0.0017(13)
C18 0.061(2) 0.061(2) 0.069(2) -0.031(2) 0.0203(18) 0.0023(19)
C19 0.0505(19) 0.059(2) 0.062(2) -0.0220(18) 0.0056(16) -0.0144(17)
C20 0.0253(13) 0.0345(16) 0.0355(14) 0.0002(12) 0.0057(11) 0.0036(11)
C21 0.0256(13) 0.0242(14) 0.0445(15) 0.0040(12) 0.0085(12) -0.0002(11)
C22 0.0320(14) 0.0226(14) 0.0404(15) -0.0042(12) 0.0104(12) -0.0013(11)
C23 0.0268(13) 0.0220(14) 0.0362(14) -0.0014(11) 0.0107(11) 0.0004(11)
C24 0.064(2) 0.0263(16) 0.0373(15) -0.0012(12) 0.0183(14) 0.0007(14)
C25 0.106(3) 0.056(2) 0.0379(18) -0.0021(17) 0.0013(19) -0.016(2)
C26 0.102(3) 0.087(3) 0.068(2) -0.012(2) 0.056(2) -0.005(3)
P1 0.0204(7) 0.0246(9) 0.0706(12) 0.0124(9) 0.0039(9) -0.0036(6)
P1' 0.0272(11) 0.0280(13) 0.099(2) 0.0197(15) 0.0308(14) 0.0047(9)

loop_
_atom_type_symbol
_atom_type_description
_atom_type_scat_dispersion_real
_atom_type_scat_dispersion_imag
_atom_type_scat_source
C C 0.0033 0.0016 'International Tables Vol C Tables 4.2.6.8 and 6.1.1.4'
H H 0.0000 0.0000 'International Tables Vol C Tables 4.2.6.8 and 6.1.1.4'
B B 0.0013 0.0007 'International Tables Vol C Tables 4.2.6.8 and 6.1.1.4'
N N 0.0061 0.0033 'International Tables Vol C Tables 4.2.6.8 and 6.1.1.4'
P P 0.1023 0.0942 'International Tables Vol C Tables 4.2.6.8 and 6.1.1.4'

loop_
_geom_angle_atom_site_label_1
_geom_angle_atom_site_label_2
_geom_angle_atom_site_label_3
_geom_angle
_geom_angle_site_symmetry_1
_geom_angle_site_symmetry_3
_geom_angle_publ_flag
C1 N1 C3 119.1(2) . . ?
C1 N1 B1 108.5(2) . . ?
C3 N1 B1 131.0(2) . . ?
C2 N2 C15 122.0(2) . . ?
C2 N2 B1 109.0(2) . . ?
C15 N2 B1 128.9(2) . . ?
N2 B1 N1 103.5(2) . . ?
N2 B1 P1 120.9(2) . . ?
N1 B1 P1 133.8(2) . . ?
N2 B1 P1' 118.0(2) . . ?
N1 B1 P1' 136.0(2) . . ?
C2 C1 N1 109.5(2) . . ?
C2 C1 H1 125.2 . . ?
N1 C1 H1 125.2 . . ?
C1 C2 N2 109.4(2) . . ?
C1 C2 H2 125.3 . . ?
N2 C2 H2 125.3 . . ?
C11 C3 C4 121.3(3) . . ?
C11 C3 N1 118.9(3) . . ?
C4 C3 N1 119.8(2) . . ?
C8 C4 C3 118.3(3) . . ?
C8 C4 C5 121.4(3) . . ?
C3 C4 C5 120.3(2) . . ?
C4 C5 C6 110.2(2) . . ?
C4 C5 C7 113.8(3) . . ?
C6 C5 C7 109.3(2) . . ?
C4 C5 H5 107.8 . . ?
C6 C5 H5 107.8 . . ?
C7 C5 H5 107.8 . . ?
C5 C6 H6A 109.5 . . ?
C5 C6 H6B 109.5 . . ?
H6A C6 H6B 109.5 . . ?
C5 C6 H6C 109.5 . . ?
H6A C6 H6C 109.5 . . ?
H6B C6 H6C 109.5 . . ?
C5 C7 H7A 109.5 . . ?
C5 C7 H7B 109.5 . . ?
H7A C7 H7B 109.5 . . ?
C5 C7 H7C 109.5 . . ?
H7A C7 H7C 109.5 . . ?
H7B C7 H7C 109.5 . . ?
C9 C8 C4 121.9(4) . . ?
C9 C8 H8 119.1 . . ?
C4 C8 H8 119.1 . . ?
C8 C9 C10 119.9(4) . . ?
C8 C9 H9 120.0 . . ?
C10 C9 H9 120.0 . . ?
C9 C10 C11 122.1(3) . . ?
C9 C10 H10 119.0 . . ?
C11 C10 H10 119.0 . . ?
C3 C11 C10 116.5(3) . . ?
C3 C11 C12 122.7(3) . . ?
C10 C11 C12 120.9(3) . . ?
C13' C12 C11 126.5(4) . . ?
C13' C12 C14' 111.2(5) . . ?
C11 C12 C14' 118.9(4) . . ?
C11 C12 C14 107.6(4) . . ?
C11 C12 C13 104.7(4) . . ?
C14 C12 C13 100.8(4) . . ?
C11 C12 H12 114.1 . . ?
C14 C12 H12 114.1 . . ?
C13 C12 H12 114.1 . . ?
C13' C12 H12' 96.1 . . ?
C11 C12 H12' 96.1 . . ?
C14' C12 H12' 96.1 . . ?
C12 C13 H13A 109.5 . . ?
C12 C13 H13B 109.5 . . ?
H13A C13 H13B 109.5 . . ?
C12 C13 H13C 109.5 . . ?
H13A C13 H13C 109.5 . . ?
H13B C13 H13C 109.5 . . ?
C12 C14 H14A 109.5 . . ?
C12 C14 H14B 109.5 . . ?
H14A C14 H14B 109.5 . . ?
C12 C14 H14C 109.5 . . ?
H14A C14 H14C 109.5 . . ?
H14B C14 H14C 109.5 . . ?
C12 C13' H13D 109.5 . . ?
C12 C13' H13E 109.5 . . ?
H13D C13' H13E 109.5 . . ?
C12 C13' H13F 109.5 . . ?
H13D C13' H13F 109.5 . . ?
H13E C13' H13F 109.5 . . ?
C12 C14' H14D 109.5 . . ?
C12 C14' H14E 109.5 . . ?
H14D C14' H14E 109.5 . . ?
C12 C14' H14F 109.5 . . ?
H14D C14' H14F 109.5 . . ?
H14E C14' H14F 109.5 . . ?
C16 C15 C23 121.3(2) . . ?
C16 C15 N2 119.5(2) . . ?
C23 C15 N2 119.2(2) . . ?
C20 C16 C15 118.3(2) . . ?
C20 C16 C17 120.1(2) . . ?
C15 C16 C17 121.7(2) . . ?
C18 C17 C16 111.5(3) . . ?
C18 C17 C19 110.8(3) . . ?
C16 C17 C19 110.4(2) . . ?
C18 C17 H17 108.0 . . ?
C16 C17 H17 108.0 . . ?
C19 C17 H17 108.0 . . ?
C17 C18 H18A 109.5 . . ?
C17 C18 H18B 109.5 . . ?
H18A C18 H18B 109.5 . . ?
C17 C18 H18C 109.5 . . ?
H18A C18 H18C 109.5 . . ?
H18B C18 H18C 109.5 . . ?
C17 C19 H19A 109.5 . . ?
C17 C19 H19B 109.5 . . ?
H19A C19 H19B 109.5 . . ?
C17 C19 H19C 109.5 . . ?
H19A C19 H19C 109.5 . . ?
H19B C19 H19C 109.5 . . ?
C21 C20 C16 121.3(3) . . ?
C21 C20 H20 119.3 . . ?
C16 C20 H20 119.3 . . ?
C20 C21 C22 119.6(3) . . ?
C20 C21 H21 120.2 . . ?
C22 C21 H21 120.2 . . ?
C21 C22 C23 121.5(3) . . ?
C21 C22 H22 119.2 . . ?
C23 C22 H22 119.2 . . ?
C22 C23 C15 118.0(2) . . ?
C22 C23 C24 121.3(2) . . ?
C15 C23 C24 120.6(2) . . ?
C25 C24 C23 113.6(3) . . ?
C25 C24 C26 109.7(3) . . ?
C23 C24 C26 110.1(3) . . ?
C25 C24 H24 107.8 . . ?
C23 C24 H24 107.8 . . ?
C26 C24 H24 107.8 . . ?
C24 C25 H25A 109.5 . . ?
C24 C25 H25B 109.5 . . ?
H25A C25 H25B 109.5 . . ?
C24 C25 H25C 109.5 . . ?
H25A C25 H25C 109.5 . . ?
H25B C25 H25C 109.5 . . ?
C24 C26 H26A 109.5 . . ?
C24 C26 H26B 109.5 . . ?
H26A C26 H26B 109.5 . . ?
C24 C26 H26C 109.5 . . ?
H26A C26 H26C 109.5 . . ?
H26B C26 H26C 109.5 . . ?
C27 P1 B1 100.78(19) . . ?
N3 C27 N4 104.7(4) . . ?
N3 C27 P1 127.9(3) . . ?
N4 C27 P1 126.2(3) . . ?
C27 N3 C28 107.1(4) . . ?
C27 N3 C31 123.3(5) . . ?
C28 N3 C31 129.6(5) . . ?
C29 C28 N3 111.9(4) . . ?
C29 C28 H28 124.0 . . ?
N3 C28 H28 124.0 . . ?
C28 C29 N4 104.9(4) . . ?
C28 C29 H29 127.5 . . ?
N4 C29 H29 127.5 . . ?
C27 N4 C29 111.3(4) . . ?
C27 N4 C30 125.7(5) . . ?
C29 N4 C30 122.9(5) . . ?
N4 C30 H30A 109.5 . . ?
N4 C30 H30B 109.5 . . ?
H30A C30 H30B 109.5 . . ?
N4 C30 H30C 109.5 . . ?
H30A C30 H30C 109.5 . . ?
H30B C30 H30C 109.5 . . ?
N3 C31 H31A 109.5 . . ?
N3 C31 H31B 109.5 . . ?
H31A C31 H31B 109.5 . . ?
N3 C31 H31C 109.5 . . ?
H31A C31 H31C 109.5 . . ?
H31B C31 H31C 109.5 . . ?
C27' P1' B1 108.7(2) . . ?
N3' C27' N4' 101.0(4) . . ?
N3' C27' P1' 127.9(4) . . ?
N4' C27' P1' 130.7(4) . . ?
C27' N3' C28' 115.6(5) . . ?
C27' N3' C31' 129.2(7) . . ?
C28' N3' C31' 115.2(6) . . ?
C29' C28' N3' 102.2(5) . . ?
C29' C28' H28' 128.9 . . ?
N3' C28' H28' 128.9 . . ?
C28' C29' N4' 111.4(5) . . ?
C28' C29' H29' 124.3 . . ?
N4' C29' H29' 124.3 . . ?
C27' N4' C29' 109.8(4) . . ?
C27' N4' C30' 120.6(6) . . ?
C29' N4' C30' 129.6(6) . . ?
N4' C30' H30D 109.5 . . ?
N4' C30' H30E 109.5 . . ?
H30D C30' H30E 109.5 . . ?
N4' C30' H30F 109.5 . . ?
H30D C30' H30F 109.5 . . ?
H30E C30' H30F 109.5 . . ?
N3' C31' H31D 109.5 . . ?
N3' C31' H31E 109.5 . . ?
H31D C31' H31E 109.5 . . ?
N3' C31' H31F 109.5 . . ?
H31D C31' H31F 109.5 . . ?
H31E C31' H31F 109.5 . . ?

loop_
_geom_bond_atom_site_label_1
_geom_bond_atom_site_label_2
_geom_bond_distance
_geom_bond_site_symmetry_2
_geom_bond_publ_flag
N1 C1 1.398(3) . ?
N1 C3 1.427(3) . ?
N1 B1 1.442(3) . ?
N2 C2 1.391(3) . ?
N2 C15 1.429(3) . ?
N2 B1 1.437(4) . ?
B1 P1 1.892(3) . ?
B1 P1' 1.892(4) . ?
C1 C2 1.330(4) . ?
C1 H1 0.9500 . ?
C2 H2 0.9500 . ?
C3 C11 1.400(4) . ?
C3 C4 1.402(4) . ?
C4 C8 1.387(4) . ?
C4 C5 1.512(4) . ?
C5 C6 1.528(3) . ?
C5 C7 1.530(4) . ?
C5 H5 1.0000 . ?
C6 H6A 0.9800 . ?
C6 H6B 0.9800 . ?
C6 H6C 0.9800 . ?
C7 H7A 0.9800 . ?
C7 H7B 0.9800 . ?
C7 H7C 0.9800 . ?
C8 C9 1.353(5) . ?
C8 H8 0.9500 . ?
C9 C10 1.357(6) . ?
C9 H9 0.9500 . ?
C10 C11 1.421(6) . ?
C10 H10 0.9500 . ?
C11 C12 1.493(5) . ?
C12 C13' 1.482(6) . ?
C12 C14' 1.537(6) . ?
C12 C14 1.549(5) . ?
C12 C13 1.606(5) . ?
C12 H12 1.0000 . ?
C12 H12' 1.0000 . ?
C13 H13A 0.9800 . ?
C13 H13B 0.9800 . ?
C13 H13C 0.9800 . ?
C14 H14A 0.9800 . ?
C14 H14B 0.9800 . ?
C14 H14C 0.9800 . ?
C13' H13D 0.9800 . ?
C13' H13E 0.9800 . ?
C13' H13F 0.9800 . ?
C14' H14D 0.9800 . ?
C14' H14E 0.9800 . ?
C14' H14F 0.9800 . ?
C15 C16 1.397(4) . ?
C15 C23 1.401(4) . ?
C16 C20 1.389(4) . ?
C16 C17 1.523(4) . ?
C17 C18 1.521(4) . ?
C17 C19 1.528(4) . ?
C17 H17 1.0000 . ?
C18 H18A 0.9800 . ?
C18 H18B 0.9800 . ?
C18 H18C 0.9800 . ?
C19 H19A 0.9800 . ?
C19 H19B 0.9800 . ?
C19 H19C 0.9800 . ?
C20 C21 1.376(4) . ?
C20 H20 0.9500 . ?
C21 C22 1.377(4) . ?
C21 H21 0.9500 . ?
C22 C23 1.387(4) . ?
C22 H22 0.9500 . ?
C23 C24 1.515(4) . ?
C24 C25 1.514(5) . ?
C24 C26 1.534(5) . ?
C24 H24 1.0000 . ?
C25 H25A 0.9800 . ?
C25 H25B 0.9800 . ?
C25 H25C 0.9800 . ?
C26 H26A 0.9800 . ?
C26 H26B 0.9800 . ?
C26 H26C 0.9800 . ?
P1 C27 1.823(4) . ?
C27 N3 1.367(5) . ?
C27 N4 1.380(5) . ?
N3 C28 1.397(5) . ?
N3 C31 1.445(6) . ?
C28 C29 1.297(6) . ?
C28 H28 0.9500 . ?
C29 N4 1.388(5) . ?
C29 H29 0.9500 . ?
N4 C30 1.434(6) . ?
C30 H30A 0.9800 . ?
C30 H30B 0.9800 . ?
C30 H30C 0.9800 . ?
C31 H31A 0.9800 . ?
C31 H31B 0.9800 . ?
C31 H31C 0.9800 . ?
P1' C27' 1.776(5) . ?
C27' N3' 1.360(6) . ?
C27' N4' 1.370(6) . ?
N3' C28' 1.384(6) . ?
N3' C31' 1.449(6) . ?
C28' C29' 1.312(7) . ?
C28' H28' 0.9500 . ?
C29' N4' 1.378(6) . ?
C29' H29' 0.9500 . ?
N4' C30' 1.448(6) . ?
C30' H30D 0.9800 . ?
C30' H30E 0.9800 . ?
C30' H30F 0.9800 . ?
C31' H31D 0.9800 . ?
C31' H31E 0.9800 . ?
C31' H31F 0.9800 . ?

loop_
_geom_torsion_atom_site_label_1
_geom_torsion_atom_site_label_2
_geom_torsion_atom_site_label_3
_geom_torsion_atom_site_label_4
_geom_torsion
_geom_torsion_site_symmetry_1
_geom_torsion_site_symmetry_2
_geom_torsion_site_symmetry_3
_geom_torsion_site_symmetry_4
_geom_torsion_publ_flag
C2 N2 B1 N1 1.2(3) . . . . ?
C15 N2 B1 N1 177.7(2) . . . . ?
C2 N2 B1 P1 167.6(2) . . . . ?
C15 N2 B1 P1 -15.9(4) . . . . ?
C2 N2 B1 P1' -163.8(2) . . . . ?
C15 N2 B1 P1' 12.7(4) . . . . ?
C1 N1 B1 N2 -1.2(3) . . . . ?
C3 N1 B1 N2 164.9(2) . . . . ?
C1 N1 B1 P1 -164.9(3) . . . . ?
C3 N1 B1 P1 1.1(5) . . . . ?
C1 N1 B1 P1' 159.6(3) . . . . ?
C3 N1 B1 P1' -34.3(5) . . . . ?
C3 N1 C1 C2 -167.2(3) . . . . ?
B1 N1 C1 C2 0.8(4) . . . . ?
N1 C1 C2 N2 0.0(4) . . . . ?
C15 N2 C2 C1 -177.6(3) . . . . ?
B1 N2 C2 C1 -0.8(4) . . . . ?
C1 N1 C3 C11 72.6(3) . . . . ?
B1 N1 C3 C11 -92.2(3) . . . . ?
C1 N1 C3 C4 -106.2(3) . . . . ?
B1 N1 C3 C4 88.9(3) . . . . ?
C11 C3 C4 C8 2.1(4) . . . . ?
N1 C3 C4 C8 -179.1(2) . . . . ?
C11 C3 C4 C5 -175.5(2) . . . . ?
N1 C3 C4 C5 3.3(3) . . . . ?
C8 C4 C5 C6 -103.4(3) . . . . ?
C3 C4 C5 C6 74.1(3) . . . . ?
C8 C4 C5 C7 19.8(4) . . . . ?
C3 C4 C5 C7 -162.7(2) . . . . ?
C3 C4 C8 C9 -2.0(5) . . . . ?
C5 C4 C8 C9 175.6(3) . . . . ?
C4 C8 C9 C10 0.8(6) . . . . ?
C8 C9 C10 C11 0.3(6) . . . . ?
C4 C3 C11 C10 -1.1(4) . . . . ?
N1 C3 C11 C10 -179.9(3) . . . . ?
C4 C3 C11 C12 179.2(3) . . . . ?
N1 C3 C11 C12 0.4(4) . . . . ?
C9 C10 C11 C3 -0.1(5) . . . . ?
C9 C10 C11 C12 179.6(4) . . . . ?
C3 C11 C12 C13' 106.6(6) . . . . ?
C10 C11 C12 C13' -73.1(6) . . . . ?
C3 C11 C12 C14' -96.0(6) . . . . ?
C10 C11 C12 C14' 84.3(6) . . . . ?
C3 C11 C12 C14 -116.7(4) . . . . ?
C10 C11 C12 C14 63.6(5) . . . . ?
C3 C11 C12 C13 136.6(4) . . . . ?
C10 C11 C12 C13 -43.1(5) . . . . ?
C2 N2 C15 C16 77.0(3) . . . . ?
B1 N2 C15 C16 -99.2(3) . . . . ?
C2 N2 C15 C23 -103.7(3) . . . . ?
B1 N2 C15 C23 80.1(3) . . . . ?
C23 C15 C16 C20 -0.5(4) . . . . ?
N2 C15 C16 C20 178.8(2) . . . . ?
C23 C15 C16 C17 178.9(2) . . . . ?
N2 C15 C16 C17 -1.8(4) . . . . ?
C20 C16 C17 C18 -56.8(4) . . . . ?
C15 C16 C17 C18 123.8(3) . . . . ?
C20 C16 C17 C19 66.9(3) . . . . ?
C15 C16 C17 C19 -112.5(3) . . . . ?
C15 C16 C20 C21 0.1(4) . . . . ?
C17 C16 C20 C21 -179.3(2) . . . . ?
C16 C20 C21 C22 0.5(4) . . . . ?
C20 C21 C22 C23 -0.7(4) . . . . ?
C21 C22 C23 C15 0.4(4) . . . . ?
C21 C22 C23 C24 177.0(2) . . . . ?
C16 C15 C23 C22 0.2(4) . . . . ?
N2 C15 C23 C22 -179.1(2) . . . . ?
C16 C15 C23 C24 -176.4(2) . . . . ?
N2 C15 C23 C24 4.3(3) . . . . ?
C22 C23 C24 C25 29.6(4) . . . . ?
C15 C23 C24 C25 -153.8(3) . . . . ?
C22 C23 C24 C26 -93.8(3) . . . . ?
C15 C23 C24 C26 82.7(3) . . . . ?
N2 B1 P1 C27 158.5(2) . . . . ?
N1 B1 P1 C27 -40.0(3) . . . . ?
B1 P1 C27 N3 105.2(3) . . . . ?
B1 P1 C27 N4 -89.4(4) . . . . ?
N4 C27 N3 C28 -0.17(18) . . . . ?
P1 C27 N3 C28 167.7(4) . . . . ?
N4 C27 N3 C31 178.8(3) . . . . ?
P1 C27 N3 C31 -13.3(4) . . . . ?
C27 N3 C28 C29 -0.3(2) . . . . ?
C31 N3 C28 C29 -179.2(3) . . . . ?
N3 C28 C29 N4 0.6(4) . . . . ?
N3 C27 N4 C29 0.5(3) . . . . ?
P1 C27 N4 C29 -167.7(4) . . . . ?
N3 C27 N4 C30 -179.3(3) . . . . ?
P1 C27 N4 C30 12.5(6) . . . . ?
C28 C29 N4 C27 -0.7(4) . . . . ?
C28 C29 N4 C30 179.2(4) . . . . ?
N2 B1 P1' C27' 164.8(3) . . . . ?
N1 B1 P1' C27' 6.0(4) . . . . ?
B1 P1' C27' N3' 70.9(4) . . . . ?
B1 P1' C27' N4' -117.0(5) . . . . ?
N4' C27' N3' C28' 0.2(2) . . . . ?
P1' C27' N3' C28' 174.1(5) . . . . ?
N4' C27' N3' C31' 179.5(3) . . . . ?
P1' C27' N3' C31' -6.6(6) . . . . ?
C27' N3' C28' C29' -0.5(2) . . . . ?
C31' N3' C28' C29' -179.9(3) . . . . ?
N3' C28' C29' N4' 0.6(4) . . . . ?
N3' C27' N4' C29' 0.2(4) . . . . ?
P1' C27' N4' C29' -173.4(5) . . . . ?
N3' C27' N4' C30' -179.3(4) . . . . ?
P1' C27' N4' C30' 7.1(8) . . . . ?
C28' C29' N4' C27' -0.6(5) . . . . ?
C28' C29' N4' C30' 178.9(4) . . . . ?
